data_4334861
loop_
_publ_author_name
'Long Zhang'
'Li Xiang'
'Yihua Yu'
'Liang Deng'

_publ_section_title
;
 Reactivity of a Bis(amidinato)iron(II) Complex [Fe(MesC(NPri)2)2] toward
 Some Oxidizing Reagents
;
_journal_name_full 'Inorganic Chemistry'
_journal_page_first 5906
_journal_page_last 5913
_journal_paper_doi 10.1021/ic400053g
_journal_volume 52
_journal_year 2013
_chemical_formula_sum 'C40 H59 Fe N5'
_chemical_formula_weight 665.77
_chemical_name_systematic
; 
 ? 
;
_space_group_IT_number 2
_symmetry_cell_setting triclinic
_symmetry_space_group_name_Hall '-P 1'
_symmetry_space_group_name_H-M 'P -1'
_atom_sites_solution_hydrogens geom
_atom_sites_solution_primary direct
_atom_sites_solution_secondary difmap
_audit_creation_method SHELXL-97
_cell_angle_alpha 101.176(2)
_cell_angle_beta 90.958(2)
_cell_angle_gamma 108.057(2)
_cell_formula_units_Z 2
_cell_length_a 8.5695(12)
_cell_length_b 12.4002(17)
_cell_length_c 19.574(3)
_cell_measurement_reflns_used 3297
_cell_measurement_temperature 140(2)
_cell_measurement_theta_max 29.31
_cell_measurement_theta_min 2.47
_cell_volume 1933.5(5)
_computing_cell_refinement 'Bruker SAINT'
_computing_data_collection 'Bruker APEX2'
_computing_data_reduction 'Bruker SAINT'
_computing_molecular_graphics 'Bruker SHELXTL'
_computing_publication_material 'Bruker SHELXTL'
_computing_structure_refinement 'SHELXL-97 (Sheldrick, 2008)'
_computing_structure_solution 'SHELXS-97 (Sheldrick, 2008)'
_diffrn_ambient_temperature 140(2)
_diffrn_measured_fraction_theta_full 0.992
_diffrn_measured_fraction_theta_max 0.992
_diffrn_measurement_device_type 'Bruker APEX-II CCD'
_diffrn_measurement_method '\f and \w scans'
_diffrn_radiation_monochromator graphite
_diffrn_radiation_source 'fine-focus sealed tube'
_diffrn_radiation_type MoK\a
_diffrn_radiation_wavelength 0.71073
_diffrn_reflns_av_R_equivalents 0.0489
_diffrn_reflns_av_sigmaI/netI 0.0520
_diffrn_reflns_limit_h_max 12
_diffrn_reflns_limit_h_min -12
_diffrn_reflns_limit_k_max 17
_diffrn_reflns_limit_k_min -17
_diffrn_reflns_limit_l_max 27
_diffrn_reflns_limit_l_min 0
_diffrn_reflns_number 11272
_diffrn_reflns_theta_full 30.10
_diffrn_reflns_theta_max 30.10
_diffrn_reflns_theta_min 1.77
_exptl_absorpt_coefficient_mu 0.423
_exptl_absorpt_correction_T_max 0.9590
_exptl_absorpt_correction_T_min 0.9017
_exptl_absorpt_correction_type multi-scan
_exptl_absorpt_process_details sadabs
_exptl_crystal_colour yellow
_exptl_crystal_density_diffrn 1.144
_exptl_crystal_description block
_exptl_crystal_F_000 720
_exptl_crystal_size_max 0.25
_exptl_crystal_size_mid 0.15
_exptl_crystal_size_min 0.10
_refine_diff_density_max 0.592
_refine_diff_density_min -0.670
_refine_diff_density_rms 0.105
_refine_ls_extinction_method none
_refine_ls_goodness_of_fit_ref 1.096
_refine_ls_hydrogen_treatment constr
_refine_ls_matrix_type full
_refine_ls_number_parameters 431
_refine_ls_number_reflns 11272
_refine_ls_number_restraints 0
_refine_ls_restrained_S_all 1.096
_refine_ls_R_factor_all 0.0761
_refine_ls_R_factor_gt 0.0569
_refine_ls_shift/su_max 0.013
_refine_ls_shift/su_mean 0.000
_refine_ls_structure_factor_coef Fsqd
_refine_ls_weighting_details 'calc w=1/[\s^2^(Fo^2^)+(0.1131P)^2^+0.2645P] where P=(Fo^2^+2Fc^2^)/3'
_refine_ls_weighting_scheme calc
_refine_ls_wR_factor_gt 0.1699
_refine_ls_wR_factor_ref 0.1821
_reflns_number_gt 8695
_reflns_number_total 11272
_reflns_threshold_expression >2sigma(I)
_cod_data_source_file ic400053g_si_002_4.cif
_cod_data_source_block 4a
_cod_original_cell_volume 1933.4(5)
_cod_database_code 4334861

loop_
_symmetry_equiv_pos_as_xyz
'x, y, z'
'-x, -y, -z'

loop_
_atom_site_label
_atom_site_type_symbol
_atom_site_fract_x
_atom_site_fract_y
_atom_site_fract_z
_atom_site_U_iso_or_equiv
_atom_site_adp_type
_atom_site_occupancy
_atom_site_symmetry_multiplicity
_atom_site_calc_flag
_atom_site_refinement_flags
Fe1 Fe 0.10861(3) 0.94094(2) 0.258406(15) 0.02038(10) Uani 1 1 d .
N1 N 0.1256(2) 1.11148(14) 0.27231(9) 0.0268(4) Uani 1 1 d .
N2 N 0.2091(2) 1.01951(14) 0.17867(9) 0.0219(3) Uani 1 1 d .
N3 N 0.2180(2) 0.85232(14) 0.31076(9) 0.0203(3) Uani 1 1 d .
N4 N -0.05208(19) 0.74948(13) 0.31973(8) 0.0183(3) Uani 1 1 d .
N5 N -0.0908(2) 0.81162(13) 0.27083(8) 0.0193(3) Uani 1 1 d .
C1 C 0.1831(2) 1.11684(16) 0.20948(10) 0.0211(4) Uani 1 1 d .
C2 C 0.2081(2) 1.22175(16) 0.17857(10) 0.0223(4) Uani 1 1 d .
C3 C 0.0845(3) 1.22397(18) 0.13125(12) 0.0268(4) Uani 1 1 d .
C4 C 0.1033(3) 1.3253(2) 0.10704(13) 0.0312(5) Uani 1 1 d .
H4 H 0.0216 1.3266 0.0741 0.037 Uiso 1 1 calc R
C5 C 0.2372(3) 1.42451(19) 0.12949(11) 0.0287(4) Uani 1 1 d .
C6 C 0.3602(3) 1.41917(17) 0.17491(11) 0.0281(4) Uani 1 1 d .
H6 H 0.4550 1.4854 0.1892 0.034 Uiso 1 1 calc R
C7 C 0.3475(3) 1.31910(17) 0.19992(11) 0.0247(4) Uani 1 1 d .
C8 C 0.4819(3) 1.3174(2) 0.25054(14) 0.0377(5) Uani 1 1 d .
H8A H 0.4701 1.3578 0.2974 0.057 Uiso 1 1 calc R
H8B H 0.5898 1.3564 0.2356 0.057 Uiso 1 1 calc R
H8C H 0.4728 1.2369 0.2513 0.057 Uiso 1 1 calc R
C9 C 0.2466(4) 1.5360(2) 0.10693(14) 0.0402(6) Uani 1 1 d .
H9A H 0.1918 1.5180 0.0598 0.060 Uiso 1 1 calc R
H9B H 0.3623 1.5823 0.1067 0.060 Uiso 1 1 calc R
H9C H 0.1918 1.5800 0.1396 0.060 Uiso 1 1 calc R
C10 C -0.0658(3) 1.1204(2) 0.10708(17) 0.0431(6) Uani 1 1 d .
H10A H -0.1623 1.1461 0.1035 0.065 Uiso 1 1 calc R
H10B H -0.0821 1.0695 0.1407 0.065 Uiso 1 1 calc R
H10C H -0.0512 1.0778 0.0612 0.065 Uiso 1 1 calc R
C11 C 0.0931(3) 1.20770(19) 0.31850(13) 0.0367(6) Uani 1 1 d .
H11 H 0.1683 1.2820 0.3090 0.044 Uiso 1 1 calc R
C12 C 0.1344(6) 1.2009(3) 0.39359(15) 0.0727(12) Uani 1 1 d .
H12A H 0.1139 1.2649 0.4261 0.109 Uiso 1 1 calc R
H12B H 0.2506 1.2066 0.3998 0.109 Uiso 1 1 calc R
H12C H 0.0651 1.1269 0.4029 0.109 Uiso 1 1 calc R
C13 C -0.0840(4) 1.2052(3) 0.3066(2) 0.0695(11) Uani 1 1 d .
H13A H -0.1591 1.1328 0.3158 0.104 Uiso 1 1 calc R
H13B H -0.1056 1.2097 0.2581 0.104 Uiso 1 1 calc R
H13C H -0.1014 1.2714 0.3382 0.104 Uiso 1 1 calc R
C14 C 0.2656(3) 1.00160(19) 0.10875(11) 0.0273(4) Uani 1 1 d .
H14 H 0.2131 1.0398 0.0788 0.033 Uiso 1 1 calc R
C15 C 0.2096(3) 0.8706(2) 0.07810(13) 0.0367(5) Uani 1 1 d .
H15A H 0.2582 0.8322 0.1078 0.055 Uiso 1 1 calc R
H15B H 0.2457 0.8567 0.0309 0.055 Uiso 1 1 calc R
H15C H 0.0892 0.8395 0.0761 0.055 Uiso 1 1 calc R
C16 C 0.4518(3) 1.0526(3) 0.10983(15) 0.0426(6) Uani 1 1 d .
H16A H 0.4854 1.1366 0.1276 0.064 Uiso 1 1 calc R
H16B H 0.4856 1.0363 0.0623 0.064 Uiso 1 1 calc R
H16C H 0.5045 1.0175 0.1403 0.064 Uiso 1 1 calc R
C17 C 0.1121(2) 0.77767(15) 0.33954(9) 0.0180(3) Uani 1 1 d .
C18 C 0.1603(2) 0.71843(16) 0.39265(9) 0.0185(3) Uani 1 1 d .
C19 C 0.2184(2) 0.78053(17) 0.46089(10) 0.0219(4) Uani 1 1 d .
C20 C 0.2628(3) 0.72335(19) 0.50867(11) 0.0286(4) Uani 1 1 d .
H20 H 0.3007 0.7649 0.5551 0.034 Uiso 1 1 calc R
C21 C 0.2535(3) 0.6075(2) 0.49052(12) 0.0312(5) Uani 1 1 d .
C22 C 0.1990(3) 0.54802(19) 0.42233(12) 0.0313(5) Uani 1 1 d .
H22 H 0.1938 0.4690 0.4092 0.038 Uiso 1 1 calc R
C23 C 0.1516(3) 0.60117(17) 0.37254(10) 0.0234(4) Uani 1 1 d .
C24 C 0.0935(4) 0.53257(19) 0.29964(12) 0.0358(5) Uani 1 1 d .
H24A H 0.1502 0.4747 0.2878 0.054 Uiso 1 1 calc R
H24B H 0.1179 0.5849 0.2668 0.054 Uiso 1 1 calc R
H24C H -0.0256 0.4933 0.2967 0.054 Uiso 1 1 calc R
C25 C 0.2984(4) 0.5464(3) 0.54415(15) 0.0514(7) Uani 1 1 d .
H25A H 0.3842 0.6022 0.5785 0.077 Uiso 1 1 calc R
H25B H 0.3393 0.4844 0.5207 0.077 Uiso 1 1 calc R
H25C H 0.2007 0.5130 0.5679 0.077 Uiso 1 1 calc R
C26 C 0.2344(3) 0.90716(19) 0.48433(12) 0.0313(5) Uani 1 1 d .
H26A H 0.1774 0.9179 0.5269 0.047 Uiso 1 1 calc R
H26B H 0.1850 0.9325 0.4474 0.047 Uiso 1 1 calc R
H26C H 0.3511 0.9532 0.4939 0.047 Uiso 1 1 calc R
C27 C 0.3964(3) 0.8750(2) 0.32222(12) 0.0284(4) Uani 1 1 d .
H27 H 0.4191 0.8422 0.3627 0.034 Uiso 1 1 calc R
C28 C 0.4573(3) 0.8181(3) 0.25747(14) 0.0469(7) Uani 1 1 d .
H28A H 0.4081 0.7336 0.2502 0.070 Uiso 1 1 calc R
H28B H 0.5775 0.8390 0.2633 0.070 Uiso 1 1 calc R
H28C H 0.4257 0.8446 0.2169 0.070 Uiso 1 1 calc R
C29 C 0.4814(3) 1.0066(3) 0.33863(18) 0.0476(7) Uani 1 1 d .
H29A H 0.4541 1.0393 0.3001 0.071 Uiso 1 1 calc R
H29B H 0.6009 1.0233 0.3445 0.071 Uiso 1 1 calc R
H29C H 0.4434 1.0412 0.3818 0.071 Uiso 1 1 calc R
C30 C -0.1760(2) 0.72203(17) 0.37181(10) 0.0220(4) Uani 1 1 d .
H30 H -0.1307 0.6873 0.4063 0.026 Uiso 1 1 calc R
C31 C -0.2052(3) 0.8316(2) 0.41174(12) 0.0319(5) Uani 1 1 d .
H31A H -0.0997 0.8883 0.4326 0.048 Uiso 1 1 calc R
H31B H -0.2780 0.8124 0.4487 0.048 Uiso 1 1 calc R
H31C H -0.2566 0.8646 0.3796 0.048 Uiso 1 1 calc R
C32 C -0.3363(3) 0.6337(2) 0.33725(13) 0.0315(5) Uani 1 1 d .
H32A H -0.3803 0.6640 0.3013 0.047 Uiso 1 1 calc R
H32B H -0.4158 0.6186 0.3724 0.047 Uiso 1 1 calc R
H32C H -0.3164 0.5615 0.3157 0.047 Uiso 1 1 calc R
C33 C -0.1616(2) 0.74132(16) 0.20569(10) 0.0192(3) Uani 1 1 d .
C34 C -0.1769(2) 0.62361(17) 0.18348(11) 0.0231(4) Uani 1 1 d .
H34 H -0.1401 0.5849 0.2146 0.028 Uiso 1 1 calc R
C35 C -0.2451(3) 0.56228(18) 0.11666(11) 0.0260(4) Uani 1 1 d .
C36 C -0.2991(3) 0.61803(19) 0.07064(11) 0.0277(4) Uani 1 1 d .
H36 H -0.3456 0.5762 0.0251 0.033 Uiso 1 1 calc R
C37 C -0.2856(2) 0.73553(19) 0.09093(11) 0.0241(4) Uani 1 1 d .
C38 C -0.2181(2) 0.79588(17) 0.15795(10) 0.0213(4) Uani 1 1 d .
H38 H -0.2100 0.8753 0.1719 0.026 Uiso 1 1 calc R
C39 C -0.3451(3) 0.7957(2) 0.04127(12) 0.0347(5) Uani 1 1 d .
H39A H -0.3093 0.7739 -0.0052 0.052 Uiso 1 1 calc R
H39B H -0.2992 0.8798 0.0580 0.052 Uiso 1 1 calc R
H39C H -0.4656 0.7724 0.0386 0.052 Uiso 1 1 calc R
C40 C -0.2606(3) 0.4348(2) 0.09503(13) 0.0365(5) Uani 1 1 d .
H40A H -0.3736 0.3873 0.0994 0.055 Uiso 1 1 calc R
H40B H -0.1841 0.4168 0.1254 0.055 Uiso 1 1 calc R
H40C H -0.2340 0.4180 0.0464 0.055 Uiso 1 1 calc R

loop_
_atom_site_aniso_label
_atom_site_aniso_U_11
_atom_site_aniso_U_22
_atom_site_aniso_U_33
_atom_site_aniso_U_23
_atom_site_aniso_U_13
_atom_site_aniso_U_12
Fe1 0.02230(16) 0.01658(14) 0.02280(15) 0.00861(10) 0.00088(10) 0.00429(10)
N1 0.0384(10) 0.0169(7) 0.0262(8) 0.0085(6) 0.0109(7) 0.0075(7)
N2 0.0271(8) 0.0197(7) 0.0210(7) 0.0074(6) 0.0041(6) 0.0083(6)
N3 0.0191(7) 0.0219(7) 0.0221(7) 0.0088(6) 0.0018(6) 0.0070(6)
N4 0.0202(7) 0.0161(7) 0.0191(7) 0.0070(6) 0.0004(6) 0.0046(5)
N5 0.0228(8) 0.0168(7) 0.0177(7) 0.0064(6) -0.0021(6) 0.0039(6)
C1 0.0215(9) 0.0186(8) 0.0220(9) 0.0076(7) 0.0013(7) 0.0027(7)
C2 0.0246(9) 0.0197(8) 0.0248(9) 0.0106(7) 0.0054(7) 0.0064(7)
C3 0.0252(10) 0.0257(9) 0.0316(10) 0.0116(8) 0.0024(8) 0.0076(8)
C4 0.0349(12) 0.0323(11) 0.0345(11) 0.0153(9) 0.0048(9) 0.0172(9)
C5 0.0408(12) 0.0247(9) 0.0271(10) 0.0125(8) 0.0145(9) 0.0149(9)
C6 0.0375(12) 0.0178(8) 0.0265(10) 0.0075(7) 0.0074(8) 0.0034(8)
C7 0.0289(10) 0.0211(9) 0.0220(9) 0.0082(7) 0.0031(7) 0.0027(7)
C8 0.0354(12) 0.0301(11) 0.0396(13) 0.0137(10) -0.0098(10) -0.0041(9)
C9 0.0651(17) 0.0300(11) 0.0365(12) 0.0185(10) 0.0185(12) 0.0230(11)
C10 0.0291(12) 0.0379(13) 0.0600(17) 0.0190(12) -0.0119(11) 0.0031(10)
C11 0.0581(15) 0.0184(9) 0.0356(12) 0.0095(9) 0.0234(11) 0.0118(9)
C12 0.159(4) 0.0349(15) 0.0292(13) 0.0078(12) 0.0273(18) 0.036(2)
C13 0.0525(19) 0.0552(19) 0.102(3) 0.011(2) 0.045(2) 0.0205(15)
C14 0.0359(11) 0.0300(10) 0.0196(9) 0.0088(8) 0.0047(8) 0.0133(9)
C15 0.0455(14) 0.0345(12) 0.0276(11) -0.0004(9) 0.0008(9) 0.0133(10)
C16 0.0380(13) 0.0470(14) 0.0399(13) 0.0081(11) 0.0165(11) 0.0097(11)
C17 0.0228(9) 0.0146(7) 0.0170(8) 0.0030(6) 0.0014(6) 0.0069(6)
C18 0.0226(9) 0.0193(8) 0.0158(8) 0.0066(6) 0.0017(6) 0.0082(7)
C19 0.0238(9) 0.0217(8) 0.0190(8) 0.0042(7) 0.0000(7) 0.0059(7)
C20 0.0343(11) 0.0308(10) 0.0204(9) 0.0074(8) -0.0018(8) 0.0091(8)
C21 0.0385(12) 0.0325(11) 0.0278(10) 0.0156(9) -0.0008(9) 0.0132(9)
C22 0.0462(13) 0.0227(9) 0.0302(11) 0.0101(8) -0.0010(9) 0.0158(9)
C23 0.0325(10) 0.0205(8) 0.0196(8) 0.0054(7) 0.0002(7) 0.0111(7)
C24 0.0626(16) 0.0246(10) 0.0241(10) 0.0006(8) -0.0041(10) 0.0222(10)
C25 0.074(2) 0.0507(16) 0.0401(15) 0.0237(13) -0.0053(13) 0.0276(15)
C26 0.0414(12) 0.0223(9) 0.0269(10) -0.0010(8) -0.0054(9) 0.0095(8)
C27 0.0196(9) 0.0406(12) 0.0297(10) 0.0188(9) 0.0029(8) 0.0093(8)
C28 0.0349(13) 0.084(2) 0.0372(13) 0.0199(14) 0.0098(10) 0.0363(14)
C29 0.0229(11) 0.0452(15) 0.0677(19) 0.0224(14) -0.0050(11) -0.0048(10)
C30 0.0220(9) 0.0239(9) 0.0223(9) 0.0105(7) 0.0039(7) 0.0068(7)
C31 0.0321(11) 0.0355(11) 0.0290(11) 0.0025(9) 0.0054(9) 0.0143(9)
C32 0.0251(10) 0.0303(10) 0.0371(12) 0.0125(9) 0.0059(9) 0.0028(8)
C33 0.0153(8) 0.0218(8) 0.0197(8) 0.0050(7) 0.0013(6) 0.0043(6)
C34 0.0219(9) 0.0229(9) 0.0237(9) 0.0038(7) -0.0013(7) 0.0068(7)
C35 0.0248(10) 0.0253(9) 0.0261(10) -0.0002(8) 0.0014(7) 0.0090(8)
C36 0.0280(10) 0.0325(10) 0.0193(9) -0.0016(8) -0.0032(7) 0.0096(8)
C37 0.0195(9) 0.0314(10) 0.0221(9) 0.0072(8) 0.0006(7) 0.0082(7)
C38 0.0200(9) 0.0223(8) 0.0216(9) 0.0061(7) 0.0010(7) 0.0059(7)
C39 0.0406(13) 0.0400(12) 0.0260(10) 0.0086(9) -0.0076(9) 0.0159(10)
C40 0.0451(14) 0.0281(11) 0.0335(12) -0.0039(9) -0.0041(10) 0.0144(10)

loop_
_atom_type_symbol
_atom_type_description
_atom_type_scat_dispersion_real
_atom_type_scat_dispersion_imag
_atom_type_scat_source
C C 0.0033 0.0016 'International Tables Vol C Tables 4.2.6.8 and 6.1.1.4'
H H 0.0000 0.0000 'International Tables Vol C Tables 4.2.6.8 and 6.1.1.4'
N N 0.0061 0.0033 'International Tables Vol C Tables 4.2.6.8 and 6.1.1.4'
Fe Fe 0.3463 0.8444 'International Tables Vol C Tables 4.2.6.8 and 6.1.1.4'

loop_
_geom_angle_atom_site_label_1
_geom_angle_atom_site_label_2
_geom_angle_atom_site_label_3
_geom_angle
N5 Fe1 N1 125.80(7)
N5 Fe1 N3 80.31(6)
N1 Fe1 N3 133.03(7)
N5 Fe1 N2 137.61(7)
N1 Fe1 N2 65.49(7)
N3 Fe1 N2 124.24(7)
N5 Fe1 C1 140.05(7)
N1 Fe1 C1 32.96(7)
N3 Fe1 C1 139.61(7)
N2 Fe1 C1 32.63(6)
C1 N1 C11 123.94(17)
C1 N1 Fe1 91.11(12)
C11 N1 Fe1 144.86(14)
C1 N2 C14 123.28(17)
C1 N2 Fe1 90.51(12)
C14 N2 Fe1 145.42(14)
C17 N3 C27 121.63(16)
C17 N3 Fe1 112.40(13)
C27 N3 Fe1 125.70(13)
C17 N4 N5 115.25(15)
C17 N4 C30 119.74(15)
N5 N4 C30 114.69(15)
C33 N5 N4 113.98(15)
C33 N5 Fe1 110.21(12)
N4 N5 Fe1 110.76(11)
N2 C1 N1 112.55(17)
N2 C1 C2 125.47(18)
N1 C1 C2 121.95(18)
N2 C1 Fe1 56.85(10)
N1 C1 Fe1 55.93(10)
C2 C1 Fe1 173.57(14)
C7 C2 C3 120.35(18)
C7 C2 C1 120.40(18)
C3 C2 C1 119.12(17)
C4 C3 C2 118.6(2)
C4 C3 C10 120.0(2)
C2 C3 C10 121.43(19)
C5 C4 C3 122.2(2)
C5 C4 H4 118.9
C3 C4 H4 118.9
C4 C5 C6 118.10(19)
C4 C5 C9 120.8(2)
C6 C5 C9 121.1(2)
C5 C6 C7 121.6(2)
C5 C6 H6 119.2
C7 C6 H6 119.2
C6 C7 C2 119.0(2)
C6 C7 C8 120.15(19)
C2 C7 C8 120.80(18)
C7 C8 H8A 109.5
C7 C8 H8B 109.5
H8A C8 H8B 109.5
C7 C8 H8C 109.5
H8A C8 H8C 109.5
H8B C8 H8C 109.5
C5 C9 H9A 109.5
C5 C9 H9B 109.5
H9A C9 H9B 109.5
C5 C9 H9C 109.5
H9A C9 H9C 109.5
H9B C9 H9C 109.5
C3 C10 H10A 109.5
C3 C10 H10B 109.5
H10A C10 H10B 109.5
C3 C10 H10C 109.5
H10A C10 H10C 109.5
H10B C10 H10C 109.5
N1 C11 C13 111.6(2)
N1 C11 C12 107.5(2)
C13 C11 C12 111.9(3)
N1 C11 H11 108.6
C13 C11 H11 108.6
C12 C11 H11 108.6
C11 C12 H12A 109.5
C11 C12 H12B 109.5
H12A C12 H12B 109.5
C11 C12 H12C 109.5
H12A C12 H12C 109.5
H12B C12 H12C 109.5
C11 C13 H13A 109.5
C11 C13 H13B 109.5
H13A C13 H13B 109.5
C11 C13 H13C 109.5
H13A C13 H13C 109.5
H13B C13 H13C 109.5
N2 C14 C16 111.77(19)
N2 C14 C15 108.15(17)
C16 C14 C15 110.3(2)
N2 C14 H14 108.9
C16 C14 H14 108.9
C15 C14 H14 108.9
C14 C15 H15A 109.5
C14 C15 H15B 109.5
H15A C15 H15B 109.5
C14 C15 H15C 109.5
H15A C15 H15C 109.5
H15B C15 H15C 109.5
C14 C16 H16A 109.5
C14 C16 H16B 109.5
H16A C16 H16B 109.5
C14 C16 H16C 109.5
H16A C16 H16C 109.5
H16B C16 H16C 109.5
N3 C17 N4 118.66(16)
N3 C17 C18 123.53(17)
N4 C17 C18 117.80(16)
C19 C18 C23 120.42(17)
C19 C18 C17 120.19(16)
C23 C18 C17 119.36(16)
C20 C19 C18 118.77(18)
C20 C19 C26 118.86(18)
C18 C19 C26 122.37(18)
C21 C20 C19 122.0(2)
C21 C20 H20 119.0
C19 C20 H20 119.0
C20 C21 C22 118.47(19)
C20 C21 C25 120.9(2)
C22 C21 C25 120.6(2)
C21 C22 C23 121.8(2)
C21 C22 H22 119.1
C23 C22 H22 119.1
C22 C23 C18 118.56(18)
C22 C23 C24 119.47(18)
C18 C23 C24 121.97(17)
C23 C24 H24A 109.5
C23 C24 H24B 109.5
H24A C24 H24B 109.5
C23 C24 H24C 109.5
H24A C24 H24C 109.5
H24B C24 H24C 109.5
C21 C25 H25A 109.5
C21 C25 H25B 109.5
H25A C25 H25B 109.5
C21 C25 H25C 109.5
H25A C25 H25C 109.5
H25B C25 H25C 109.5
C19 C26 H26A 109.5
C19 C26 H26B 109.5
H26A C26 H26B 109.5
C19 C26 H26C 109.5
H26A C26 H26C 109.5
H26B C26 H26C 109.5
N3 C27 C28 109.29(19)
N3 C27 C29 108.30(19)
C28 C27 C29 110.9(2)
N3 C27 H27 109.4
C28 C27 H27 109.4
C29 C27 H27 109.4
C27 C28 H28A 109.5
C27 C28 H28B 109.5
H28A C28 H28B 109.5
C27 C28 H28C 109.5
H28A C28 H28C 109.5
H28B C28 H28C 109.5
C27 C29 H29A 109.5
C27 C29 H29B 109.5
H29A C29 H29B 109.5
C27 C29 H29C 109.5
H29A C29 H29C 109.5
H29B C29 H29C 109.5
N4 C30 C32 111.25(17)
N4 C30 C31 111.15(16)
C32 C30 C31 110.81(18)
N4 C30 H30 107.8
C32 C30 H30 107.8
C31 C30 H30 107.8
C30 C31 H31A 109.5
C30 C31 H31B 109.5
H31A C31 H31B 109.5
C30 C31 H31C 109.5
H31A C31 H31C 109.5
H31B C31 H31C 109.5
C30 C32 H32A 109.5
C30 C32 H32B 109.5
H32A C32 H32B 109.5
C30 C32 H32C 109.5
H32A C32 H32C 109.5
H32B C32 H32C 109.5
N5 C33 C34 125.91(17)
N5 C33 C38 116.38(17)
C34 C33 C38 117.69(17)
C35 C34 C33 121.39(19)
C35 C34 H34 119.3
C33 C34 H34 119.3
C36 C35 C34 119.80(19)
C36 C35 C40 120.59(19)
C34 C35 C40 119.6(2)
C35 C36 C37 120.44(18)
C35 C36 H36 119.8
C37 C36 H36 119.8
C38 C37 C36 119.32(19)
C38 C37 C39 120.24(19)
C36 C37 C39 120.43(19)
C37 C38 C33 121.36(18)
C37 C38 H38 119.3
C33 C38 H38 119.3
C37 C39 H39A 109.5
C37 C39 H39B 109.5
H39A C39 H39B 109.5
C37 C39 H39C 109.5
H39A C39 H39C 109.5
H39B C39 H39C 109.5
C35 C40 H40A 109.5
C35 C40 H40B 109.5
H40A C40 H40B 109.5
C35 C40 H40C 109.5
H40A C40 H40C 109.5
H40B C40 H40C 109.5

loop_
_geom_bond_atom_site_label_1
_geom_bond_atom_site_label_2
_geom_bond_distance
Fe1 N5 2.0044(16)
Fe1 N1 2.0377(17)
Fe1 N3 2.0443(16)
Fe1 N2 2.0594(17)
Fe1 C1 2.4595(19)
N1 C1 1.338(3)
N1 C11 1.454(3)
N2 C1 1.326(3)
N2 C14 1.459(3)
N3 C17 1.302(2)
N3 C27 1.471(3)
N4 C17 1.370(2)
N4 N5 1.433(2)
N4 C30 1.493(2)
N5 C33 1.403(2)
C1 C2 1.497(3)
C2 C7 1.397(3)
C2 C3 1.405(3)
C3 C4 1.392(3)
C3 C10 1.501(3)
C4 C5 1.386(3)
C4 H4 0.9500
C5 C6 1.393(3)
C5 C9 1.510(3)
C6 C7 1.395(3)
C6 H6 0.9500
C7 C8 1.514(3)
C8 H8A 0.9800
C8 H8B 0.9800
C8 H8C 0.9800
C9 H9A 0.9800
C9 H9B 0.9800
C9 H9C 0.9800
C10 H10A 0.9800
C10 H10B 0.9800
C10 H10C 0.9800
C11 C13 1.522(5)
C11 C12 1.530(4)
C11 H11 1.0000
C12 H12A 0.9800
C12 H12B 0.9800
C12 H12C 0.9800
C13 H13A 0.9800
C13 H13B 0.9800
C13 H13C 0.9800
C14 C16 1.522(3)
C14 C15 1.535(3)
C14 H14 1.0000
C15 H15A 0.9800
C15 H15B 0.9800
C15 H15C 0.9800
C16 H16A 0.9800
C16 H16B 0.9800
C16 H16C 0.9800
C17 C18 1.503(2)
C18 C19 1.402(3)
C18 C23 1.409(3)
C19 C20 1.391(3)
C19 C26 1.510(3)
C20 C21 1.388(3)
C20 H20 0.9500
C21 C22 1.388(3)
C21 C25 1.517(3)
C22 C23 1.397(3)
C22 H22 0.9500
C23 C24 1.500(3)
C24 H24A 0.9800
C24 H24B 0.9800
C24 H24C 0.9800
C25 H25A 0.9800
C25 H25B 0.9800
C25 H25C 0.9800
C26 H26A 0.9800
C26 H26B 0.9800
C26 H26C 0.9800
C27 C28 1.510(4)
C27 C29 1.532(4)
C27 H27 1.0000
C28 H28A 0.9800
C28 H28B 0.9800
C28 H28C 0.9800
C29 H29A 0.9800
C29 H29B 0.9800
C29 H29C 0.9800
C30 C32 1.514(3)
C30 C31 1.525(3)
C30 H30 1.0000
C31 H31A 0.9800
C31 H31B 0.9800
C31 H31C 0.9800
C32 H32A 0.9800
C32 H32B 0.9800
C32 H32C 0.9800
C33 C34 1.404(3)
C33 C38 1.414(3)
C34 C35 1.394(3)
C34 H34 0.9500
C35 C36 1.389(3)
C35 C40 1.518(3)
C36 C37 1.401(3)
C36 H36 0.9500
C37 C38 1.393(3)
C37 C39 1.504(3)
C38 H38 0.9500
C39 H39A 0.9800
C39 H39B 0.9800
C39 H39C 0.9800
C40 H40A 0.9800
C40 H40B 0.9800
C40 H40C 0.9800

loop_
_geom_torsion_atom_site_label_1
_geom_torsion_atom_site_label_2
_geom_torsion_atom_site_label_3
_geom_torsion_atom_site_label_4
_geom_torsion
N5 Fe1 N1 C1 -128.69(12)
N3 Fe1 N1 C1 118.40(13)
N2 Fe1 N1 C1 3.54(12)
N5 Fe1 N1 C11 47.4(3)
N3 Fe1 N1 C11 -65.5(3)
N2 Fe1 N1 C11 179.6(3)
C1 Fe1 N1 C11 176.1(4)
N5 Fe1 N2 C1 113.44(13)
N1 Fe1 N2 C1 -3.57(12)
N3 Fe1 N2 C1 -130.22(12)
N5 Fe1 N2 C14 -55.0(3)
N1 Fe1 N2 C14 -172.0(3)
N3 Fe1 N2 C14 61.3(3)
C1 Fe1 N2 C14 -168.5(3)
N5 Fe1 N3 C17 -14.63(13)
N1 Fe1 N3 C17 116.09(14)
N2 Fe1 N3 C17 -156.83(12)
C1 Fe1 N3 C17 163.71(12)
N5 Fe1 N3 C27 171.26(17)
N1 Fe1 N3 C27 -58.02(19)
N2 Fe1 N3 C27 29.05(19)
C1 Fe1 N3 C27 -10.4(2)
C17 N4 N5 C33 115.64(18)
C30 N4 N5 C33 -99.23(18)
C17 N4 N5 Fe1 -9.30(19)
C30 N4 N5 Fe1 135.83(13)
N1 Fe1 N5 C33 108.47(13)
N3 Fe1 N5 C33 -114.61(13)
N2 Fe1 N5 C33 16.66(18)
C1 Fe1 N5 C33 67.06(16)
N1 Fe1 N5 N4 -124.48(12)
N3 Fe1 N5 N4 12.44(12)
N2 Fe1 N5 N4 143.72(11)
C1 Fe1 N5 N4 -165.88(11)
C14 N2 C1 N1 177.56(19)
Fe1 N2 C1 N1 5.36(17)
C14 N2 C1 C2 -0.5(3)
Fe1 N2 C1 C2 -172.74(18)
C14 N2 C1 Fe1 172.2(2)
C11 N1 C1 N2 177.3(2)
Fe1 N1 C1 N2 -5.42(18)
C11 N1 C1 C2 -4.5(3)
Fe1 N1 C1 C2 172.76(16)
C11 N1 C1 Fe1 -177.3(3)
N5 Fe1 C1 N2 -105.58(14)
N1 Fe1 C1 N2 174.02(19)
N3 Fe1 C1 N2 76.97(15)
N5 Fe1 C1 N1 80.40(16)
N3 Fe1 C1 N1 -97.05(16)
N2 Fe1 C1 N1 -174.02(19)
N5 Fe1 C1 C2 7.6(13)
N1 Fe1 C1 C2 -72.8(13)
N3 Fe1 C1 C2 -169.8(12)
N2 Fe1 C1 C2 113.2(13)
N2 C1 C2 C7 -102.7(2)
N1 C1 C2 C7 79.4(3)
Fe1 C1 C2 C7 148.2(12)
N2 C1 C2 C3 81.5(3)
N1 C1 C2 C3 -96.5(2)
Fe1 C1 C2 C3 -27.7(14)
C7 C2 C3 C4 -0.8(3)
C1 C2 C3 C4 175.1(2)
C7 C2 C3 C10 179.6(2)
C1 C2 C3 C10 -4.6(3)
C2 C3 C4 C5 -1.7(3)
C10 C3 C4 C5 177.9(2)
C3 C4 C5 C6 3.4(3)
C3 C4 C5 C9 -174.8(2)
C4 C5 C6 C7 -2.7(3)
C9 C5 C6 C7 175.5(2)
C5 C6 C7 C2 0.3(3)
C5 C6 C7 C8 -178.6(2)
C3 C2 C7 C6 1.5(3)
C1 C2 C7 C6 -174.29(19)
C3 C2 C7 C8 -179.6(2)
C1 C2 C7 C8 4.6(3)
C1 N1 C11 C13 91.6(3)
Fe1 N1 C11 C13 -83.7(4)
C1 N1 C11 C12 -145.4(3)
Fe1 N1 C11 C12 39.3(4)
C1 N2 C14 C16 83.4(3)
Fe1 N2 C14 C16 -110.5(3)
C1 N2 C14 C15 -155.1(2)
Fe1 N2 C14 C15 11.1(3)
C27 N3 C17 N4 -171.63(18)
Fe1 N3 C17 N4 14.0(2)
C27 N3 C17 C18 7.1(3)
Fe1 N3 C17 C18 -167.27(13)
N5 N4 C17 N3 -3.2(2)
C30 N4 C17 N3 -146.50(17)
N5 N4 C17 C18 177.94(15)
C30 N4 C17 C18 34.7(2)
N3 C17 C18 C19 72.8(3)
N4 C17 C18 C19 -108.4(2)
N3 C17 C18 C23 -105.1(2)
N4 C17 C18 C23 73.7(2)
C23 C18 C19 C20 -1.7(3)
C17 C18 C19 C20 -179.64(18)
C23 C18 C19 C26 178.3(2)
C17 C18 C19 C26 0.4(3)
C18 C19 C20 C21 0.9(3)
C26 C19 C20 C21 -179.1(2)
C19 C20 C21 C22 0.4(4)
C19 C20 C21 C25 -178.4(2)
C20 C21 C22 C23 -1.0(4)
C25 C21 C22 C23 177.8(2)
C21 C22 C23 C18 0.1(4)
C21 C22 C23 C24 -179.9(2)
C19 C18 C23 C22 1.2(3)
C17 C18 C23 C22 179.16(19)
C19 C18 C23 C24 -178.7(2)
C17 C18 C23 C24 -0.8(3)
C17 N3 C27 C28 105.3(2)
Fe1 N3 C27 C28 -81.1(2)
C17 N3 C27 C29 -133.8(2)
Fe1 N3 C27 C29 39.8(2)
C17 N4 C30 C32 -148.13(17)
N5 N4 C30 C32 68.4(2)
C17 N4 C30 C31 87.9(2)
N5 N4 C30 C31 -55.6(2)
N4 N5 C33 C34 -8.1(3)
Fe1 N5 C33 C34 117.09(18)
N4 N5 C33 C38 173.58(16)
Fe1 N5 C33 C38 -61.18(19)
N5 C33 C34 C35 -178.07(19)
C38 C33 C34 C35 0.2(3)
C33 C34 C35 C36 0.1(3)
C33 C34 C35 C40 -179.5(2)
C34 C35 C36 C37 0.0(3)
C40 C35 C36 C37 179.6(2)
C35 C36 C37 C38 -0.4(3)
C35 C36 C37 C39 -179.6(2)
C36 C37 C38 C33 0.6(3)
C39 C37 C38 C33 179.86(19)
N5 C33 C38 C37 177.87(18)
C34 C33 C38 C37 -0.5(3)
